data_4336267
loop_
_publ_author_name
'Pilar Amo-Ochoa'
'Oscar Castillo'
'Carlos J. G\'omez-Garc\'ia'
'Khaled Hassanein'
'Sandeep Verma'
'Jitendra Kumar'
'F\'elix Zamora'

_publ_contact_author
;
 Pilar Amo-Ochoa. Departamento de Quimica Inorganica. 
 Universidad Autonoma de Madrid, E-28049 Madrid, Spain
;
_publ_contact_author_email pilar.amo@ehu.es
_publ_contact_author_fax '+34-914 973 200'
_publ_contact_author_phone '+34-914 974 833'
_publ_section_title
;
 Semiconductive and Magnetic One-Dimensional Coordination Polymers of
 Cu(II) with Modified Nucleobases
;
_journal_name_full 'Inorganic Chemistry'
_journal_page_first 11428
_journal_page_last 11437
_journal_paper_doi 10.1021/ic401758w
_journal_volume 52
_journal_year 2013
_chemical_compound_source 'synthesis as described'
_chemical_formula_moiety 'C14 H18 Cu N4 O10'
_chemical_formula_structural 'C14 H18 Cu N4 O10'
_chemical_formula_sum 'C14 H18 Cu N4 O10'
_chemical_formula_weight 465.86
_chemical_name_systematic
;
catena-poly[diaqua(mu-thymine-1-acetato-kO:KO')copper(II)]
;
_space_group_IT_number 14
_symmetry_cell_setting monoclinic
_symmetry_Int_Tables_number 14
_symmetry_space_group_name_Hall '-P 2ybc'
_symmetry_space_group_name_H-M 'P 1 21/c 1'
_atom_sites_solution_hydrogens geom
_atom_sites_solution_primary direct
_atom_sites_solution_secondary difmap
_audit_creation_method SHELXL97
_cell_angle_alpha 90.00
_cell_angle_beta 100.140(8)
_cell_angle_gamma 90.00
_cell_formula_units_Z 2
_cell_length_a 12.9460(9)
_cell_length_b 4.5896(3)
_cell_length_c 14.6110(12)
_cell_measurement_reflns_used 4236
_cell_measurement_temperature 100(2)
_cell_measurement_theta_max 74.82
_cell_measurement_theta_min 3.47
_cell_volume 854.58(11)
_computing_cell_refinement 'CrysAlis CCD (Oxford Diffraction, 2003)'
_computing_data_collection 'CrysAlis CCD (Oxford Diffraction, 2003)'
_computing_data_reduction 'CrysAlis RED (Oxford Diffraction, 2003)'
_computing_molecular_graphics 'Ortep-3 (Farrugia, 1997)'
_computing_publication_material 'WinGX (Farrugia, 1999)'
_computing_structure_refinement 'SHELXL-97 (Sheldrick, 1997)'
_computing_structure_solution 'Sir92 (Altomare et al., 1993)'
_diffrn_ambient_temperature 100(2)
_diffrn_measured_fraction_theta_full 0.973
_diffrn_measured_fraction_theta_max 0.973
_diffrn_measurement_device_type 'CCD area detector'
_diffrn_measurement_method \w
_diffrn_radiation_monochromator graphite
_diffrn_radiation_source 'fine-focus sealed tube'
_diffrn_radiation_type CuK\a
_diffrn_radiation_wavelength 1.54180
_diffrn_reflns_av_R_equivalents 0.0422
_diffrn_reflns_av_sigmaI/netI 0.0420
_diffrn_reflns_limit_h_max 15
_diffrn_reflns_limit_h_min -14
_diffrn_reflns_limit_k_max 5
_diffrn_reflns_limit_k_min -3
_diffrn_reflns_limit_l_max 12
_diffrn_reflns_limit_l_min -17
_diffrn_reflns_number 4236
_diffrn_reflns_theta_full 74.82
_diffrn_reflns_theta_max 74.82
_diffrn_reflns_theta_min 3.47
_diffrn_standards_decay_% 0
_diffrn_standards_interval_count 0
_diffrn_standards_interval_time 0
_diffrn_standards_number 0
_exptl_absorpt_coefficient_mu 2.451
_exptl_absorpt_correction_T_max 0.935
_exptl_absorpt_correction_T_min 0.784
_exptl_absorpt_correction_type numerical
_exptl_absorpt_process_details
;
CrysAlis RED, Oxford Diffraction Ltd.,
Version 1.170.32 (release 06.06.2003 CrysAlis170 VC++)
(compiled Jun  6 2003,13:53:32)
Analytical numeric absorption correction using a multifaceted crystal
model based on expressions derived by R.C. Clark & J.S. Reid.
;
_exptl_crystal_colour blue
_exptl_crystal_density_diffrn 1.810
_exptl_crystal_description plate
_exptl_crystal_F_000 478
_exptl_crystal_size_max 0.10
_exptl_crystal_size_mid 0.08
_exptl_crystal_size_min 0.03
_refine_diff_density_max 1.257
_refine_diff_density_min -0.797
_refine_diff_density_rms 0.138
_refine_ls_extinction_method none
_refine_ls_goodness_of_fit_ref 1.062
_refine_ls_hydrogen_treatment constr
_refine_ls_matrix_type full
_refine_ls_number_parameters 135
_refine_ls_number_reflns 1700
_refine_ls_number_restraints 0
_refine_ls_restrained_S_all 1.062
_refine_ls_R_factor_all 0.0604
_refine_ls_R_factor_gt 0.0547
_refine_ls_shift/su_max 0.000
_refine_ls_shift/su_mean 0.000
_refine_ls_structure_factor_coef Fsqd
_refine_ls_weighting_details 'calc w=1/[\s^2^(Fo^2^)+(0.1264P)^2^+0.3697P] where P=(Fo^2^+2Fc^2^)/3'
_refine_ls_weighting_scheme calc
_refine_ls_wR_factor_gt 0.1640
_refine_ls_wR_factor_ref 0.1720
_reflns_number_gt 1509
_reflns_number_total 1700
_reflns_threshold_expression >2sigma(I)
_cod_data_source_file ic401758w_si_002_2.cif
_cod_data_source_block compound-2
_cod_database_code 4336267

loop_
_symmetry_equiv_pos_as_xyz
'x, y, z'
'-x, y+1/2, -z+1/2'
'-x, -y, -z'
'x, -y-1/2, z-1/2'

loop_
_atom_site_label
_atom_site_type_symbol
_atom_site_fract_x
_atom_site_fract_y
_atom_site_fract_z
_atom_site_U_iso_or_equiv
_atom_site_adp_type
_atom_site_occupancy
_atom_site_symmetry_multiplicity
_atom_site_calc_flag
_atom_site_refinement_flags
Cu1 Cu 1.0000 0.0000 0.5000 0.0174(3) Uani 1 2 d S
N1 N 0.76498(19) 0.3862(5) 0.66836(17) 0.0184(5) Uani 1 1 d .
C2 C 0.7036(2) 0.4025(7) 0.5816(2) 0.0192(6) Uani 1 1 d .
O2' O 0.72210(17) 0.5741(5) 0.52210(15) 0.0226(5) Uani 1 1 d .
N3 N 0.6203(2) 0.2138(5) 0.56601(17) 0.0186(5) Uani 1 1 d .
H3 H 0.5821 0.2173 0.5115 0.022 Uiso 1 1 calc R
C4 C 0.5914(3) 0.0179(6) 0.6291(2) 0.0188(7) Uani 1 1 d .
O4 O 0.51737(17) -0.1493(5) 0.60651(15) 0.0217(5) Uani 1 1 d .
C5 C 0.6541(3) 0.0295(6) 0.7224(2) 0.0184(6) Uani 1 1 d .
C6 C 0.7379(2) 0.2064(6) 0.7369(2) 0.0185(6) Uani 1 1 d .
H6 H 0.7797 0.2089 0.7956 0.022 Uiso 1 1 calc R
C7 C 0.6201(2) -0.1534(6) 0.7966(2) 0.0218(6) Uani 1 1 d .
H7A H 0.5552 -0.0793 0.8104 0.033 Uiso 1 1 calc R
H7B H 0.6728 -0.1471 0.8517 0.033 Uiso 1 1 calc R
H7C H 0.6103 -0.3510 0.7753 0.033 Uiso 1 1 calc R
C8 C 0.8631(2) 0.5479(7) 0.6838(2) 0.0192(6) Uani 1 1 d .
H8A H 0.8939 0.5373 0.7492 0.023 Uiso 1 1 calc R
H8B H 0.8483 0.7511 0.6686 0.023 Uiso 1 1 calc R
C9 C 0.9428(2) 0.4356(7) 0.6264(2) 0.0179(6) Uani 1 1 d .
O1 O 0.92171(16) 0.1964(4) 0.58401(15) 0.0196(5) Uani 1 1 d .
O2 O 1.02316(17) 0.5884(5) 0.62662(15) 0.0218(5) Uani 1 1 d .
O1W O 1.13083(16) 0.1789(4) 0.56084(14) 0.0196(5) Uani 1 1 d .
H1B H 1.1715 0.2191 0.5207 0.029 Uiso 1 1 d R
H1A H 1.1186 0.3415 0.5882 0.029 Uiso 1 1 d R

loop_
_atom_site_aniso_label
_atom_site_aniso_U_11
_atom_site_aniso_U_22
_atom_site_aniso_U_33
_atom_site_aniso_U_23
_atom_site_aniso_U_13
_atom_site_aniso_U_12
Cu1 0.0208(4) 0.0127(4) 0.0202(4) -0.00300(19) 0.0080(3) -0.00071(19)
N1 0.0207(12) 0.0135(12) 0.0222(12) -0.0008(9) 0.0070(9) -0.0015(9)
C2 0.0229(15) 0.0161(14) 0.0200(14) -0.0007(11) 0.0075(11) 0.0027(11)
O2' 0.0267(12) 0.0192(10) 0.0232(11) 0.0025(9) 0.0084(8) -0.0003(9)
N3 0.0240(13) 0.0160(12) 0.0161(12) 0.0017(9) 0.0040(9) -0.0037(9)
C4 0.0247(16) 0.0146(14) 0.0183(15) -0.0020(9) 0.0069(12) 0.0035(10)
O4 0.0249(11) 0.0179(10) 0.0234(10) -0.0004(8) 0.0072(8) -0.0071(8)
C5 0.0233(16) 0.0147(13) 0.0180(14) -0.0007(10) 0.0056(12) 0.0005(10)
C6 0.0261(15) 0.0133(13) 0.0172(13) -0.0029(10) 0.0064(10) 0.0007(11)
C7 0.0242(15) 0.0205(14) 0.0222(14) 0.0020(11) 0.0076(11) -0.0022(11)
C8 0.0205(15) 0.0153(12) 0.0227(14) -0.0032(11) 0.0066(11) -0.0022(11)
C9 0.0247(15) 0.0139(12) 0.0163(12) 0.0005(10) 0.0069(10) 0.0020(11)
O1 0.0231(11) 0.0143(10) 0.0232(10) -0.0037(8) 0.0087(8) -0.0027(8)
O2 0.0222(11) 0.0151(10) 0.0297(11) -0.0040(8) 0.0090(8) -0.0028(8)
O1W 0.0209(10) 0.0171(10) 0.0221(10) -0.0046(8) 0.0076(8) -0.0011(8)

loop_
_atom_type_symbol
_atom_type_description
_atom_type_scat_dispersion_real
_atom_type_scat_dispersion_imag
_atom_type_scat_source
C C 0.0181 0.0091 'International Tables Vol C Tables 4.2.6.8 and 6.1.1.4'
H H 0.0000 0.0000 'International Tables Vol C Tables 4.2.6.8 and 6.1.1.4'
Cu Cu -1.9646 0.5888 'International Tables Vol C Tables 4.2.6.8 and 6.1.1.4'
N N 0.0311 0.0180 'International Tables Vol C Tables 4.2.6.8 and 6.1.1.4'
O O 0.0492 0.0322 'International Tables Vol C Tables 4.2.6.8 and 6.1.1.4'

loop_
_geom_angle_atom_site_label_1
_geom_angle_atom_site_label_2
_geom_angle_atom_site_label_3
_geom_angle
_geom_angle_site_symmetry_1
_geom_angle_site_symmetry_3
O1 Cu1 O1 180.00(9) 3_756 .
O1 Cu1 O1W 91.40(9) 3_756 3_756
O1 Cu1 O1W 88.60(9) . 3_756
O1 Cu1 O1W 88.60(9) 3_756 .
O1 Cu1 O1W 91.40(9) . .
O1W Cu1 O1W 180.00(15) 3_756 .
O1 Cu1 O2 84.04(8) 3_756 3_766
O1 Cu1 O2 95.96(8) . 3_766
O1W Cu1 O2 89.97(8) 3_756 3_766
O1W Cu1 O2 90.03(8) . 3_766
O1 Cu1 O2 95.96(8) 3_756 1_545
O1 Cu1 O2 84.04(8) . 1_545
O1W Cu1 O2 90.03(8) 3_756 1_545
O1W Cu1 O2 89.97(8) . 1_545
O2 Cu1 O2 180.0 3_766 1_545
O1 Cu1 Cu1 62.40(6) 3_756 1_545
O1 Cu1 Cu1 117.60(6) . 1_545
O1W Cu1 Cu1 65.10(6) 3_756 1_545
O1W Cu1 Cu1 114.90(6) . 1_545
O2 Cu1 Cu1 136.05(5) 3_766 1_545
O2 Cu1 Cu1 43.95(5) 1_545 1_545
C2 N1 C6 121.3(3) . .
C2 N1 C8 117.6(2) . .
C6 N1 C8 121.1(2) . .
O2' C2 N3 122.2(3) . .
O2' C2 N1 122.3(3) . .
N3 C2 N1 115.4(3) . .
C2 N3 C4 126.6(3) . .
C2 N3 H3 116.7 . .
C4 N3 H3 116.7 . .
O4 C4 N3 121.1(3) . .
O4 C4 C5 123.6(3) . .
N3 C4 C5 115.3(3) . .
C6 C5 C4 118.1(3) . .
C6 C5 C7 123.9(3) . .
C4 C5 C7 118.0(3) . .
C5 C6 N1 123.0(3) . .
C5 C6 H6 118.5 . .
N1 C6 H6 118.5 . .
C5 C7 H7A 109.5 . .
C5 C7 H7B 109.5 . .
H7A C7 H7B 109.5 . .
C5 C7 H7C 109.5 . .
H7A C7 H7C 109.5 . .
H7B C7 H7C 109.5 . .
N1 C8 C9 113.5(2) . .
N1 C8 H8A 108.9 . .
C9 C8 H8A 108.9 . .
N1 C8 H8B 108.9 . .
C9 C8 H8B 108.9 . .
H8A C8 H8B 107.7 . .
O2 C9 O1 126.4(3) . .
O2 C9 C8 116.7(3) . .
O1 C9 C8 116.9(3) . .
C9 O1 Cu1 128.2(2) . .
Cu1 O1W H1B 111.1 . .
Cu1 O1W H1A 110.8 . .
H1B O1W H1A 107.8 . .

loop_
_geom_bond_atom_site_label_1
_geom_bond_atom_site_label_2
_geom_bond_distance
_geom_bond_site_symmetry_2
Cu1 O1 1.945(2) 3_756
Cu1 O1 1.945(2) .
Cu1 O1W 1.950(2) 3_756
Cu1 O1W 1.950(2) .
Cu1 O2 2.624(2) 3_766
Cu1 O2 2.624(2) 1_545
N1 C2 1.374(4) .
N1 C6 1.390(4) .
N1 C8 1.454(4) .
C2 O2' 1.227(4) .
C2 N3 1.370(4) .
N3 C4 1.386(4) .
N3 H3 0.8600 .
C4 O4 1.227(4) .
C4 C5 1.459(4) .
C5 C6 1.342(4) .
C5 C7 1.498(4) .
C6 H6 0.9300 .
C7 H7A 0.9600 .
C7 H7B 0.9600 .
C7 H7C 0.9600 .
C8 C9 1.529(4) .
C8 H8A 0.9700 .
C8 H8B 0.9700 .
C9 O2 1.254(4) .
C9 O1 1.267(4) .
O1W H1B 0.8745 .
O1W H1A 0.8742 .

loop_
_geom_hbond_atom_site_label_D
_geom_hbond_atom_site_label_H
_geom_hbond_atom_site_label_A
_geom_hbond_distance_DH
_geom_hbond_distance_HA
_geom_hbond_distance_DA
_geom_hbond_angle_DHA
_geom_hbond_site_symmetry_A
N3 H3 O4 0.86 1.99 2.835(3) 168.4 3_656
O1W H1B O2' 0.87 1.87 2.682(3) 153.9 3_766
O1W H1A O2 0.87 1.84 2.621(3) 148.5 .
